data_1514849
loop_
_publ_author_name
'Rodr\'iguez, Nuria'
'Romero-Revilla, Jose A.'
'Fern\'andez-Ib\'a\~nez, M. \'Angeles'
'Carretero, Juan C.'

_publ_section_title
;
 Palladium-catalyzed N-(2-pyridyl)sulfonyl-directed C(sp3)--H \g-arylation
 of amino acid derivatives
;
_journal_issue 1
_journal_name_full 'Chemical Science'
_journal_page_first 175
_journal_paper_doi 10.1039/c2sc21162a
_journal_volume 4
_journal_year 2013
_chemical_absolute_configuration rm
_chemical_compound_source 'synthesis as described'
_chemical_formula_moiety 'C24 H32 N4 O8 Pd2 S2, 0.5(C H2 Cl2)'
_chemical_formula_sum 'C24.5 H33 Cl N4 O8 Pd2 S2'
_chemical_formula_weight 823.94
_chemical_name_systematic
;
?
;
_space_group_crystal_system orthorhombic
_space_group_IT_number 19
_space_group_name_Hall 'P 2ac 2ab'
_space_group_name_H-M_alt 'P 21 21 21'
_symmetry_space_group_name_Hall 'P 2ac 2ab'
_symmetry_space_group_name_H-M 'P 21 21 21'
_atom_sites_solution_hydrogens geom
_atom_sites_solution_primary direct
_atom_sites_solution_secondary difmap
_audit_creation_date 2011-12-28T10:56:52-00:00
_audit_creation_method 'WinGX routine CIF_UPDATE'
_cell_angle_alpha 90
_cell_angle_beta 90
_cell_angle_gamma 90
_cell_formula_units_Z 8
_cell_length_a 8.4525(4)
_cell_length_b 15.4860(10)
_cell_length_c 46.1840(30)
_cell_measurement_reflns_used 12430
_cell_measurement_temperature 100(2)
_cell_measurement_theta_max 20.9
_cell_measurement_theta_min 2.2
_cell_measurement_wavelength 0.71073
_cell_volume 6045.3(6)
_computing_cell_refinement 'APPEX2 (BRUKER AXS, 2005)'
_computing_data_collection 'APPEX2 (BRUKER AXS, 2005)'
_computing_data_reduction 'APPEX2 (BRUKER AXS, 2005)'
_computing_molecular_graphics 'Ortep-3 for Windows (Farrugia, 1997)'
_computing_publication_material 'WinGX publication routines (Farrugia, 1999)'
_computing_structure_refinement 'SHELXL-97 (Sheldrick, 2008)'
_computing_structure_solution 'SIR2004 (Giacovazzo et al, 2004)'
_diffrn_ambient_temperature 100(2)
_diffrn_measured_fraction_theta_full 0.999
_diffrn_measured_fraction_theta_max 0.999
_diffrn_measurement_device 'four-circle diffractometer'
_diffrn_measurement_device_type 'BRUKER APPEX-II CCD'
_diffrn_measurement_method 'omega and phi scans'
_diffrn_radiation_monochromator graphite
_diffrn_radiation_probe x-ray
_diffrn_radiation_source 'fine-focus sealed tube'
_diffrn_radiation_type MoK\a
_diffrn_radiation_wavelength 0.7107
_diffrn_reflns_av_R_equivalents 0.1004
_diffrn_reflns_av_unetI/netI 0.1228
_diffrn_reflns_limit_h_max 10
_diffrn_reflns_limit_h_min -10
_diffrn_reflns_limit_k_max 19
_diffrn_reflns_limit_k_min 0
_diffrn_reflns_limit_l_max 57
_diffrn_reflns_limit_l_min 0
_diffrn_reflns_number 45187
_diffrn_reflns_theta_full 26.38
_diffrn_reflns_theta_max 26.38
_diffrn_reflns_theta_min 0.88
_exptl_absorpt_coefficient_mu 1.469
_exptl_absorpt_correction_T_max 0.7454
_exptl_absorpt_correction_T_min 0.6390
_exptl_absorpt_correction_type multi-scan
_exptl_absorpt_process_details 'BRUKER SADABS'
_exptl_crystal_colour colourless
_exptl_crystal_density_diffrn 1.811
_exptl_crystal_density_method 'not measured'
_exptl_crystal_description prism
_exptl_crystal_F_000 3304
_exptl_crystal_size_max 0.2
_exptl_crystal_size_mid 0.11
_exptl_crystal_size_min 0.04
_refine_diff_density_max 1.163
_refine_diff_density_min -1.495
_refine_diff_density_rms 0.212
_refine_ls_abs_structure_details 'Flack H D (1983), Acta Cryst. A39, 876-881'
_refine_ls_abs_structure_Flack 0.01(5)
_refine_ls_extinction_method none
_refine_ls_goodness_of_fit_ref 1.065
_refine_ls_hydrogen_treatment constr
_refine_ls_matrix_type full
_refine_ls_number_parameters 765
_refine_ls_number_reflns 12387
_refine_ls_number_restraints 732
_refine_ls_restrained_S_all 1.044
_refine_ls_R_factor_all 0.1042
_refine_ls_R_factor_gt 0.0713
_refine_ls_shift/su_max 0.001
_refine_ls_shift/su_mean 0.000
_refine_ls_structure_factor_coef Fsqd
_refine_ls_weighting_details 'calc w=1/[\s^2^(Fo^2^)+(0.0465P)^2^+60.6519P] where P=(Fo^2^+2Fc^2^)/3'
_refine_ls_weighting_scheme calc
_refine_ls_wR_factor_gt 0.1441
_refine_ls_wR_factor_ref 0.1588
_reflns_number_gt 9188
_reflns_number_total 12387
_reflns_threshold_expression >2\s(I)
_cod_data_source_file c2sc21162a.txt
_cod_data_source_block jd01afi
_cod_depositor_comments
;
The following automatic conversions were performed:
'_diffrn_radiation_monochromador' tag replaced with
'_diffrn_radiation_monochromator'.

Automatic conversion script
Id: cif_correct_tags 1440 2010-10-19 06:21:57Z saulius 

2019-08-12
Z value and formula fixed to values more according to usual
chemical conventions.                 miguel
;
_cod_original_formula_sum 'C49 H66 Cl2 N8 O16 Pd4 S4'
_cod_original_formula_weight 1647.88
_cod_original_formula_moiety '2(C24 H32 N4 O8 Pd2 S2), C H2 Cl2'
_cod_original_formula_units_Z 4
_cod_original_cell_volume 6045.2(6)
_cod_database_code 1514849

loop_
_space_group_symop_operation_xyz
'x, y, z'
'-x+1/2, -y, z+1/2'
'x+1/2, -y+1/2, -z'
'-x, y+1/2, -z+1/2'

loop_
_atom_site_label
_atom_site_type_symbol
_atom_site_fract_x
_atom_site_fract_y
_atom_site_fract_z
_atom_site_U_iso_or_equiv
_atom_site_adp_type
_atom_site_occupancy
_atom_site_symmetry_multiplicity
_atom_site_calc_flag
_atom_site_refinement_flags
_atom_site_disorder_assembly
_atom_site_disorder_group
Pd1 Pd 0.35460(10) 1.02625(6) 0.084950(19) 0.01186(19) Uani 1 1 d U . .
Pd2 Pd 0.50993(10) 0.84907(5) 0.069175(18) 0.01161(19) Uani 1 1 d U . .
N1 N 0.4023(10) 0.8147(6) 0.0310(2) 0.0136(13) Uani 1 1 d U . .
C2 C 0.3440(13) 0.7363(8) 0.0243(3) 0.0172(16) Uani 1 1 d U . .
H2 H 0.3476 0.6917 0.0384 0.021 Uiso 1 1 calc R . .
C3 C 0.2805(13) 0.7190(8) -0.0019(2) 0.0186(17) Uani 1 1 d U . .
H3 H 0.2446 0.6621 -0.0060 0.022 Uiso 1 1 calc R . .
C4 C 0.2666(13) 0.7811(8) -0.0229(3) 0.0201(17) Uani 1 1 d U . .
H4 H 0.2181 0.7688 -0.0410 0.024 Uiso 1 1 calc R . .
C5 C 0.3263(12) 0.8637(8) -0.0167(2) 0.0162(16) Uani 1 1 d U . .
H5 H 0.3232 0.9088 -0.0307 0.019 Uiso 1 1 calc R . .
C6 C 0.3897(12) 0.8765(7) 0.0106(2) 0.0132(14) Uani 1 1 d U . .
S7 S 0.4704(3) 0.97993(18) 0.02118(6) 0.0137(6) Uani 1 1 d U . .
O8 O 0.5019(10) 1.0231(5) -0.00545(15) 0.0181(13) Uani 1 1 d U . .
O9 O 0.6058(8) 0.9544(5) 0.03856(16) 0.0135(12) Uani 1 1 d U . .
N10 N 0.3537(10) 1.0274(6) 0.04084(19) 0.0134(12) Uani 1 1 d U . .
C11 C 0.2006(13) 1.0608(7) 0.0279(2) 0.0137(13) Uani 1 1 d U . .
H11 H 0.1842 1.0335 0.0085 0.016 Uiso 1 1 calc R . .
C12 C 0.0666(13) 1.0320(8) 0.0485(2) 0.0158(14) Uani 1 1 d U . .
C13 C 0.1231(12) 1.0464(8) 0.0797(2) 0.0155(16) Uani 1 1 d U . .
H13A H 0.0640 1.0071 0.0927 0.019 Uiso 1 1 calc R . .
H13B H 0.0980 1.1064 0.0855 0.019 Uiso 1 1 calc R . .
C14 C 0.0319(13) 0.9349(7) 0.0433(2) 0.0168(19) Uani 1 1 d U . .
H14A H -0.0014 0.9261 0.0232 0.025 Uiso 1 1 calc R . .
H14B H -0.0526 0.9160 0.0564 0.025 Uiso 1 1 calc R . .
H14C H 0.1277 0.9011 0.0471 0.025 Uiso 1 1 calc R . .
C15 C -0.0856(13) 1.0843(8) 0.0429(3) 0.0175(19) Uani 1 1 d U . .
H15A H -0.0687 1.1445 0.0486 0.026 Uiso 1 1 calc R . .
H15B H -0.1725 1.0598 0.0543 0.026 Uiso 1 1 calc R . .
H15C H -0.1124 1.0817 0.0223 0.026 Uiso 1 1 calc R . .
C16 C 0.2116(14) 1.1577(8) 0.0242(3) 0.0173(14) Uani 1 1 d U . .
O17 O 0.2732(10) 1.2074(5) 0.04151(18) 0.0223(16) Uani 1 1 d U . .
O18 O 0.1397(9) 1.1828(5) 0.00008(17) 0.0207(15) Uani 1 1 d U . .
C19 C 0.1356(16) 1.2749(8) -0.0045(3) 0.027(2) Uani 1 1 d U . .
H19A H 0.0559 1.3008 0.0082 0.040 Uiso 1 1 calc R . .
H19B H 0.1084 1.2868 -0.0248 0.040 Uiso 1 1 calc R . .
H19C H 0.2396 1.2996 -0.0002 0.040 Uiso 1 1 calc R . .
N20 N 0.3466(11) 1.0229(6) 0.12934(19) 0.0113(13) Uani 1 1 d U . .
C21 C 0.2250(13) 1.0433(7) 0.1469(2) 0.0140(16) Uani 1 1 d U . .
H21 H 0.1252 1.0547 0.1382 0.017 Uiso 1 1 calc R . .
C22 C 0.2357(14) 1.0484(7) 0.1758(2) 0.0151(17) Uani 1 1 d U . .
H22 H 0.1474 1.0663 0.1870 0.018 Uiso 1 1 calc R . .
C23 C 0.3780(13) 1.0273(7) 0.1892(2) 0.0151(16) Uani 1 1 d U . .
H23 H 0.3865 1.0285 0.2097 0.018 Uiso 1 1 calc R . .
C24 C 0.5070(15) 1.0044(6) 0.1725(2) 0.0160(15) Uani 1 1 d U . .
H24 H 0.6060 0.9911 0.1811 0.019 Uiso 1 1 calc R . .
C25 C 0.4875(14) 1.0016(6) 0.1428(2) 0.0125(14) Uani 1 1 d U . .
S26 S 0.6426(3) 0.97311(19) 0.11889(6) 0.0130(5) Uani 1 1 d U . .
O27 O 0.6221(8) 1.0322(5) 0.09480(16) 0.0133(12) Uani 1 1 d U . .
O28 O 0.7848(9) 0.9785(5) 0.13567(16) 0.0170(14) Uani 1 1 d U . .
N29 N 0.6080(10) 0.8789(6) 0.1076(2) 0.0125(12) Uani 1 1 d U . .
C30 C 0.6348(14) 0.8076(7) 0.1272(2) 0.0157(13) Uani 1 1 d U . .
H30 H 0.6301 0.8306 0.1475 0.019 Uiso 1 1 calc R . .
C31 C 0.4936(16) 0.7444(7) 0.1231(2) 0.0172(13) Uani 1 1 d U . .
C32 C 0.4575(13) 0.7385(7) 0.0904(2) 0.0160(16) Uani 1 1 d U . .
H32A H 0.3439 0.7251 0.0877 0.019 Uiso 1 1 calc R . .
H32B H 0.5195 0.6905 0.0819 0.019 Uiso 1 1 calc R . .
C33 C 0.7982(15) 0.7677(8) 0.1227(3) 0.0209(15) Uani 1 1 d U . .
O34 O 0.8937(10) 0.7546(5) 0.14220(19) 0.0243(17) Uani 1 1 d U . .
O35 O 0.8312(9) 0.7532(5) 0.09493(18) 0.0234(15) Uani 1 1 d U . .
C36 C 0.9953(15) 0.7296(8) 0.0894(3) 0.027(2) Uani 1 1 d U . .
H36A H 1.0639 0.7792 0.0935 0.041 Uiso 1 1 calc R . .
H36B H 1.0072 0.7128 0.0690 0.041 Uiso 1 1 calc R . .
H36C H 1.0252 0.6811 0.1019 0.041 Uiso 1 1 calc R . .
C37 C 0.5286(14) 0.6533(7) 0.1343(2) 0.0165(19) Uani 1 1 d U . .
H37A H 0.5750 0.6571 0.1537 0.025 Uiso 1 1 calc R . .
H37B H 0.6031 0.6245 0.1213 0.025 Uiso 1 1 calc R . .
H37C H 0.4300 0.6201 0.1352 0.025 Uiso 1 1 calc R . .
C38 C 0.3501(14) 0.7835(8) 0.1383(2) 0.0179(19) Uani 1 1 d U . .
H38A H 0.2628 0.7419 0.1382 0.027 Uiso 1 1 calc R . .
H38B H 0.3175 0.8363 0.1282 0.027 Uiso 1 1 calc R . .
H38C H 0.3779 0.7975 0.1584 0.027 Uiso 1 1 calc R . .
Pd41 Pd 0.70092(10) 0.20590(6) 0.20323(2) 0.0141(2) Uani 1 1 d U . .
Pd42 Pd 1.00080(11) 0.32515(5) 0.201411(18) 0.01338(19) Uani 1 1 d U . .
N41 N 0.5847(12) 0.2297(6) 0.1655(2) 0.0179(14) Uani 1 1 d U . .
C42 C 0.4296(15) 0.2353(8) 0.1602(3) 0.0208(17) Uani 1 1 d U . .
H42 H 0.3605 0.2349 0.1765 0.025 Uiso 1 1 calc R . .
C43 C 0.3624(16) 0.2416(8) 0.1335(3) 0.0235(18) Uani 1 1 d U . .
H43 H 0.2513 0.2485 0.1315 0.028 Uiso 1 1 calc R . .
C44 C 0.4566(14) 0.2377(8) 0.1096(3) 0.0238(18) Uani 1 1 d U . .
H44 H 0.4130 0.2432 0.0907 0.029 Uiso 1 1 calc R . .
C45 C 0.6168(14) 0.2257(8) 0.1134(3) 0.0215(17) Uani 1 1 d U . .
H45 H 0.6842 0.2179 0.0972 0.026 Uiso 1 1 calc R . .
C46 C 0.6797(14) 0.2252(8) 0.1417(3) 0.0196(15) Uani 1 1 d U . .
S47 S 0.8839(4) 0.2103(2) 0.14818(6) 0.0181(6) Uani 1 1 d U . .
O48 O 0.8914(9) 0.1508(5) 0.17251(16) 0.0174(12) Uani 1 1 d U . .
O49 O 0.9497(10) 0.1815(5) 0.12124(17) 0.0228(15) Uani 1 1 d U . .
N50 N 0.9610(11) 0.2988(6) 0.1587(2) 0.0186(13) Uani 1 1 d U . .
C51 C 0.9271(17) 0.3755(8) 0.1404(3) 0.0274(14) Uani 1 1 d U . .
H51 H 0.8091 0.3805 0.1402 0.033 Uiso 1 1 calc R . .
C52 C 0.9816(18) 0.4509(8) 0.1562(3) 0.0308(16) Uani 1 1 d U . .
C53 C 0.9422(17) 0.4431(8) 0.1872(3) 0.0284(18) Uani 1 1 d U . .
H53A H 0.8275 0.4529 0.1900 0.034 Uiso 1 1 calc R . .
H53B H 1.0004 0.4874 0.1983 0.034 Uiso 1 1 calc R . .
C54 C 0.9729(18) 0.3642(9) 0.1099(3) 0.0359(17) Uani 1 1 d U . .
O55 O 1.1032(12) 0.3516(7) 0.1008(2) 0.042(2) Uani 1 1 d U . .
O56 O 0.8474(13) 0.3767(7) 0.0914(2) 0.0432(19) Uani 1 1 d U . .
C57 C 0.876(2) 0.3633(11) 0.0607(3) 0.048(3) Uani 1 1 d U . .
H57A H 0.9262 0.4146 0.0525 0.073 Uiso 1 1 calc R . .
H57B H 0.7746 0.3529 0.0508 0.073 Uiso 1 1 calc R . .
H57C H 0.9448 0.3131 0.0580 0.073 Uiso 1 1 calc R . .
C58 C 0.9160(17) 0.5369(9) 0.1435(3) 0.034(2) Uani 1 1 d U . .
H58A H 0.9547 0.5443 0.1236 0.051 Uiso 1 1 calc R . .
H58B H 0.9520 0.5855 0.1554 0.051 Uiso 1 1 calc R . .
H58C H 0.8001 0.5352 0.1434 0.051 Uiso 1 1 calc R . .
C59 C 1.1731(17) 0.4557(9) 0.1523(3) 0.036(2) Uani 1 1 d U . .
H59A H 1.2210 0.4027 0.1599 0.054 Uiso 1 1 calc R . .
H59B H 1.2144 0.5055 0.1630 0.054 Uiso 1 1 calc R . .
H59C H 1.1991 0.4618 0.1317 0.054 Uiso 1 1 calc R . .
N60 N 1.0384(10) 0.3602(6) 0.2442(2) 0.0133(13) Uani 1 1 d U . .
C61 C 1.0713(12) 0.4398(8) 0.2545(3) 0.0139(10) Uani 1 1 d U . .
H61 H 1.0835 0.4860 0.2412 0.017 Uiso 1 1 calc R . .
C62 C 1.0877(12) 0.4565(8) 0.2833(2) 0.0138(10) Uani 1 1 d U . .
H62 H 1.1116 0.5137 0.2894 0.017 Uiso 1 1 calc R . .
C63 C 1.0707(12) 0.3929(7) 0.3040(3) 0.0136(10) Uani 1 1 d U . .
H63 H 1.0811 0.4045 0.3241 0.016 Uiso 1 1 calc R . .
C64 C 1.0361(11) 0.3080(7) 0.2932(2) 0.0133(10) Uani 1 1 d U . .
H64 H 1.0247 0.2609 0.3062 0.016 Uiso 1 1 calc R . .
C65 C 1.0200(12) 0.2953(7) 0.2643(2) 0.0130(10) Uani 1 1 d U . .
S66 S 0.9853(3) 0.19160(17) 0.24911(6) 0.0132(5) Uani 1 1 d U . .
O67 O 1.0726(8) 0.1925(5) 0.22191(16) 0.0119(12) Uani 1 1 d U . .
O68 O 1.0364(9) 0.1309(5) 0.27124(16) 0.0150(14) Uani 1 1 d U . .
N69 N 0.8020(11) 0.1844(6) 0.24153(19) 0.0148(12) Uani 1 1 d U . .
C70 C 0.6892(13) 0.1823(7) 0.2667(3) 0.0167(13) Uani 1 1 d U . .
H70 H 0.7454 0.1974 0.2851 0.020 Uiso 1 1 calc R . .
C71 C 0.5656(14) 0.2493(8) 0.2598(3) 0.0184(14) Uani 1 1 d U . .
C72 C 0.5174(14) 0.2385(7) 0.2283(2) 0.0156(16) Uani 1 1 d U . .
H72A H 0.4711 0.2932 0.2212 0.019 Uiso 1 1 calc R . .
H72B H 0.4350 0.1932 0.2269 0.019 Uiso 1 1 calc R . .
C73 C 0.6243(15) 0.0927(8) 0.2683(3) 0.0217(15) Uani 1 1 d U . .
O74 O 0.5896(10) 0.0445(6) 0.24877(18) 0.0250(17) Uani 1 1 d U . .
O75 O 0.5940(10) 0.0725(6) 0.2966(2) 0.0316(16) Uani 1 1 d U . .
C76 C 0.5098(19) -0.0100(8) 0.3005(3) 0.039(2) Uani 1 1 d U . .
H76A H 0.4215 -0.0131 0.2867 0.059 Uiso 1 1 calc R . .
H76B H 0.4691 -0.0138 0.3203 0.059 Uiso 1 1 calc R . .
H76C H 0.5828 -0.0580 0.2969 0.059 Uiso 1 1 calc R . .
C77 C 0.4218(14) 0.2418(8) 0.2795(3) 0.0185(19) Uani 1 1 d U . .
H77A H 0.3824 0.1823 0.2792 0.028 Uiso 1 1 calc R . .
H77B H 0.3386 0.2810 0.2727 0.028 Uiso 1 1 calc R . .
H77C H 0.4519 0.2573 0.2993 0.028 Uiso 1 1 calc R . .
C78 C 0.6333(14) 0.3393(8) 0.2641(3) 0.0204(19) Uani 1 1 d U . .
H78A H 0.6703 0.3455 0.2841 0.031 Uiso 1 1 calc R . .
H78B H 0.5511 0.3824 0.2602 0.031 Uiso 1 1 calc R . .
H78C H 0.7222 0.3481 0.2508 0.031 Uiso 1 1 calc R . .
C1W C 0.290(2) 0.4550(15) 0.0527(5) 0.089(8) Uani 1 1 d . . .
H1W1 H 0.2436 0.4397 0.0337 0.107 Uiso 0.811(19) 1 calc PR A 1
H1W2 H 0.2811 0.4044 0.0657 0.107 Uiso 0.811(19) 1 calc PR A 1
H1W3 H 0.3025 0.4652 0.0316 0.107 Uiso 0.189(19) 1 d PR A 2
H1W4 H 0.2215 0.4037 0.0550 0.107 Uiso 0.189(19) 1 d PR A 2
Cl1A Cl 0.4975(11) 0.4857(9) 0.0483(3) 0.150(6) Uani 0.811(19) 1 d P A 1
Cl1B Cl 0.492(5) 0.428(4) 0.0674(14) 0.150(6) Uani 0.189(19) 1 d P A 2
Cl2 Cl 0.1906(7) 0.5447(3) 0.06771(12) 0.0781(15) Uani 1 1 d . A .

loop_
_atom_site_aniso_label
_atom_site_aniso_U_11
_atom_site_aniso_U_22
_atom_site_aniso_U_33
_atom_site_aniso_U_23
_atom_site_aniso_U_13
_atom_site_aniso_U_12
Pd1 0.0079(4) 0.0146(4) 0.0131(4) 0.0005(4) -0.0003(4) 0.0020(4)
Pd2 0.0100(4) 0.0114(4) 0.0135(4) -0.0013(3) -0.0018(4) 0.0007(4)
N1 0.007(3) 0.017(3) 0.017(3) -0.002(2) -0.001(3) 0.000(3)
C2 0.011(4) 0.021(3) 0.019(3) -0.005(3) 0.000(3) -0.003(3)
C3 0.011(4) 0.024(4) 0.021(4) -0.009(3) -0.001(3) -0.001(3)
C4 0.013(4) 0.027(4) 0.019(4) -0.008(3) -0.005(3) 0.003(3)
C5 0.009(4) 0.024(3) 0.016(3) -0.006(3) -0.001(3) 0.006(3)
C6 0.005(3) 0.019(3) 0.015(3) -0.002(2) 0.001(3) 0.000(3)
S7 0.0109(13) 0.0140(13) 0.0163(13) 0.0005(11) 0.0000(11) 0.0013(11)
O8 0.016(3) 0.021(3) 0.017(3) 0.003(3) 0.006(3) -0.001(3)
O9 0.009(3) 0.012(3) 0.020(3) 0.000(2) 0.000(2) -0.002(2)
N10 0.006(2) 0.019(3) 0.015(2) 0.004(2) 0.001(2) 0.002(2)
C11 0.009(3) 0.017(3) 0.016(3) 0.005(3) -0.002(2) 0.001(2)
C12 0.009(2) 0.021(3) 0.018(3) 0.006(3) -0.001(2) -0.001(3)
C13 0.009(3) 0.020(4) 0.018(3) 0.004(3) 0.001(2) 0.003(3)
C14 0.012(4) 0.021(4) 0.017(4) 0.009(3) 0.001(4) -0.002(3)
C15 0.011(3) 0.023(4) 0.019(4) 0.005(4) -0.005(3) 0.000(3)
C16 0.016(3) 0.017(3) 0.020(3) 0.006(3) -0.002(3) 0.003(3)
O17 0.024(4) 0.017(3) 0.025(4) 0.003(3) -0.002(3) 0.001(3)
O18 0.015(3) 0.020(3) 0.026(3) 0.010(3) -0.004(3) 0.005(3)
C19 0.021(4) 0.025(4) 0.035(5) 0.015(4) -0.004(4) 0.005(4)
N20 0.013(3) 0.006(3) 0.015(2) 0.002(3) 0.001(2) 0.004(3)
C21 0.016(3) 0.011(4) 0.015(3) 0.002(3) 0.001(3) 0.004(3)
C22 0.019(3) 0.012(4) 0.014(3) 0.002(3) 0.003(3) 0.003(3)
C23 0.020(4) 0.012(4) 0.014(3) -0.003(3) -0.002(3) 0.004(3)
C24 0.020(3) 0.013(4) 0.015(3) 0.001(3) -0.004(3) 0.003(3)
C25 0.016(3) 0.008(3) 0.014(2) 0.001(3) 0.000(2) 0.003(3)
S26 0.0100(12) 0.0128(13) 0.0162(13) -0.0013(11) -0.0039(11) 0.0021(11)
O27 0.011(2) 0.012(3) 0.017(3) -0.001(2) -0.003(2) -0.002(3)
O28 0.010(3) 0.018(3) 0.023(3) -0.002(3) -0.009(2) -0.001(3)
N29 0.012(3) 0.013(2) 0.013(2) -0.002(2) -0.001(2) 0.002(2)
C30 0.017(3) 0.014(3) 0.016(3) 0.002(2) 0.000(2) 0.004(2)
C31 0.018(3) 0.015(3) 0.018(3) 0.003(2) 0.001(3) 0.001(3)
C32 0.014(4) 0.014(3) 0.020(3) 0.004(3) 0.000(3) 0.001(3)
C33 0.017(3) 0.023(3) 0.022(3) 0.002(3) -0.002(3) 0.007(3)
O34 0.022(4) 0.026(4) 0.025(3) 0.001(3) -0.007(3) 0.007(3)
O35 0.014(3) 0.032(4) 0.024(3) -0.001(3) -0.002(3) 0.010(3)
C36 0.015(4) 0.038(5) 0.029(4) -0.004(4) 0.000(4) 0.010(4)
C37 0.022(4) 0.013(3) 0.015(4) 0.001(3) 0.001(4) 0.002(3)
C38 0.017(4) 0.018(4) 0.019(4) 0.001(4) 0.000(4) 0.003(4)
Pd41 0.0114(4) 0.0125(4) 0.0185(5) -0.0005(4) -0.0043(4) 0.0018(4)
Pd42 0.0136(4) 0.0118(4) 0.0147(4) -0.0020(3) -0.0016(4) 0.0025(4)
N41 0.017(2) 0.016(4) 0.021(3) 0.002(3) -0.005(2) 0.000(3)
C42 0.016(3) 0.021(4) 0.025(3) 0.003(3) -0.008(3) -0.003(3)
C43 0.019(3) 0.025(4) 0.026(4) 0.002(4) -0.008(3) -0.003(4)
C44 0.021(4) 0.025(4) 0.026(3) 0.005(4) -0.008(3) -0.005(3)
C45 0.020(3) 0.022(4) 0.023(3) 0.006(4) -0.005(3) -0.005(3)
C46 0.018(3) 0.019(4) 0.022(3) 0.006(3) -0.003(2) -0.002(3)
S47 0.0209(14) 0.0177(14) 0.0157(14) -0.0041(12) -0.0041(11) 0.0079(12)
O48 0.022(3) 0.015(3) 0.015(3) -0.006(2) -0.004(2) 0.005(3)
O49 0.027(3) 0.025(3) 0.017(3) -0.006(3) 0.001(3) 0.009(3)
N50 0.021(3) 0.018(2) 0.017(2) 0.000(2) -0.002(2) 0.003(3)
C51 0.034(3) 0.023(3) 0.026(3) 0.006(3) -0.004(3) 0.005(3)
C52 0.038(4) 0.021(3) 0.033(3) 0.007(2) -0.001(3) 0.001(3)
C53 0.041(5) 0.016(3) 0.029(3) 0.005(3) -0.002(4) 0.002(3)
C54 0.044(4) 0.037(3) 0.027(3) 0.009(3) -0.006(3) 0.005(4)
O55 0.049(4) 0.045(4) 0.033(4) 0.006(4) 0.003(3) 0.008(4)
O56 0.054(4) 0.048(4) 0.028(3) 0.011(3) -0.012(3) -0.002(4)
C57 0.065(6) 0.054(6) 0.027(4) 0.011(5) -0.010(5) -0.004(5)
C58 0.046(5) 0.021(4) 0.036(5) 0.011(4) -0.001(5) 0.003(4)
C59 0.039(4) 0.027(5) 0.042(5) 0.009(4) -0.002(4) -0.003(4)
N60 0.006(3) 0.013(2) 0.021(2) -0.001(2) -0.004(3) 0.000(3)
C61 0.007(2) 0.014(2) 0.021(2) -0.0021(18) -0.003(2) 0.002(2)
C62 0.006(2) 0.014(2) 0.021(2) -0.0020(18) -0.002(2) 0.002(2)
C63 0.005(2) 0.014(2) 0.021(2) -0.0018(17) -0.002(2) 0.0020(19)
C64 0.005(2) 0.014(2) 0.021(2) -0.0016(17) -0.002(2) 0.0024(19)
C65 0.005(2) 0.014(2) 0.021(2) -0.0013(18) -0.002(2) 0.003(2)
S66 0.0127(12) 0.0109(12) 0.0159(13) -0.0018(10) -0.0027(11) 0.0006(12)
O67 0.007(2) 0.012(3) 0.017(3) -0.001(2) -0.002(2) -0.004(3)
O68 0.016(3) 0.009(3) 0.021(3) 0.001(2) -0.007(3) -0.001(3)
N69 0.011(2) 0.017(3) 0.016(2) 0.000(2) -0.0010(19) 0.000(2)
C70 0.013(3) 0.019(3) 0.018(3) 0.000(3) -0.001(2) 0.001(2)
C71 0.015(3) 0.019(3) 0.022(3) -0.003(3) 0.000(2) 0.003(3)
C72 0.011(3) 0.016(4) 0.021(3) -0.001(3) -0.002(3) 0.001(3)
C73 0.021(3) 0.023(3) 0.022(3) 0.003(3) -0.004(3) -0.004(3)
O74 0.025(4) 0.024(4) 0.026(4) 0.002(3) -0.005(3) -0.007(3)
O75 0.035(4) 0.034(4) 0.026(3) 0.009(3) -0.003(3) -0.013(3)
C76 0.049(5) 0.038(5) 0.031(5) 0.010(4) -0.002(5) -0.019(4)
C77 0.017(4) 0.018(4) 0.020(4) -0.003(4) 0.001(3) 0.004(3)
C78 0.014(4) 0.021(4) 0.026(4) -0.005(4) -0.005(4) 0.004(3)
C1W 0.030(10) 0.13(2) 0.105(17) -0.071(16) 0.025(11) -0.002(12)
Cl1A 0.068(5) 0.164(12) 0.216(14) -0.089(10) 0.071(7) -0.037(7)
Cl1B 0.068(5) 0.164(12) 0.216(14) -0.089(10) 0.071(7) -0.037(7)
Cl2 0.076(4) 0.062(3) 0.097(4) -0.008(3) 0.001(3) -0.005(3)

loop_
_atom_type_symbol
_atom_type_description
_atom_type_scat_dispersion_real
_atom_type_scat_dispersion_imag
_atom_type_scat_source
C C 0.0033 0.0016 'International Tables Vol C Tables 4.2.6.8 and 6.1.1.4'
H H 0 0 'International Tables Vol C Tables 4.2.6.8 and 6.1.1.4'
N N 0.0061 0.0033 'International Tables Vol C Tables 4.2.6.8 and 6.1.1.4'
O O 0.0106 0.006 'International Tables Vol C Tables 4.2.6.8 and 6.1.1.4'
S S 0.1246 0.1234 'International Tables Vol C Tables 4.2.6.8 and 6.1.1.4'
Pd Pd -0.9988 1.0072 'International Tables Vol C Tables 4.2.6.8 and 6.1.1.4'
Cl Cl 0.1484 0.1585 'International Tables Vol C Tables 4.2.6.8 and 6.1.1.4'

loop_
_geom_angle_atom_site_label_1
_geom_angle_atom_site_label_2
_geom_angle_atom_site_label_3
_geom_angle
C13 Pd1 N10 82.7(4)
C13 Pd1 N20 95.3(4)
N10 Pd1 N20 177.7(4)
C13 Pd1 O27 167.9(4)
N10 Pd1 O27 101.6(3)
N20 Pd1 O27 80.6(3)
C13 Pd1 Pd2 121.4(3)
N10 Pd1 Pd2 77.1(3)
N20 Pd1 Pd2 103.0(2)
O27 Pd1 Pd2 70.72(19)
N29 Pd2 C32 81.9(4)
N29 Pd2 N1 177.3(4)
C32 Pd2 N1 95.7(4)
N29 Pd2 O9 103.5(3)
C32 Pd2 O9 166.7(4)
N1 Pd2 O9 79.2(3)
N29 Pd2 Pd1 76.5(3)
C32 Pd2 Pd1 122.6(3)
N1 Pd2 Pd1 104.0(3)
O9 Pd2 Pd1 70.71(18)
C2 N1 C6 116.8(10)
C2 N1 Pd2 126.3(8)
C6 N1 Pd2 116.8(7)
N1 C2 C3 122.0(11)
N1 C2 H2 119.0
C3 C2 H2 119.0
C2 C3 C4 121.8(12)
C2 C3 H3 119.1
C4 C3 H3 119.1
C3 C4 C5 117.8(11)
C3 C4 H4 121.1
C5 C4 H4 121.1
C6 C5 C4 117.0(11)
C6 C5 H5 121.5
C4 C5 H5 121.5
N1 C6 C5 124.4(11)
N1 C6 S7 114.2(8)
C5 C6 S7 121.3(9)
O8 S7 O9 117.2(5)
O8 S7 N10 114.1(5)
O9 S7 N10 108.1(5)
O8 S7 C6 104.6(5)
O9 S7 C6 101.9(5)
N10 S7 C6 110.1(5)
S7 O9 Pd2 104.7(4)
C11 N10 S7 118.7(7)
C11 N10 Pd1 113.6(7)
S7 N10 Pd1 125.9(5)
C16 C11 N10 109.3(9)
C16 C11 C12 113.6(10)
N10 C11 C12 106.5(8)
C16 C11 H11 109.1
N10 C11 H11 109.1
C12 C11 H11 109.1
C13 C12 C15 109.9(10)
C13 C12 C11 107.9(9)
C15 C12 C11 111.0(9)
C13 C12 C14 110.1(10)
C15 C12 C14 109.0(9)
C11 C12 C14 108.9(10)
C12 C13 Pd1 113.3(7)
C12 C13 H13A 108.9
Pd1 C13 H13A 108.9
C12 C13 H13B 108.9
Pd1 C13 H13B 108.9
H13A C13 H13B 107.7
C12 C14 H14A 109.5
C12 C14 H14B 109.5
H14A C14 H14B 109.5
C12 C14 H14C 109.5
H14A C14 H14C 109.5
H14B C14 H14C 109.5
C12 C15 H15A 109.5
C12 C15 H15B 109.5
H15A C15 H15B 109.5
C12 C15 H15C 109.5
H15A C15 H15C 109.5
H15B C15 H15C 109.5
O17 C16 O18 123.9(11)
O17 C16 C11 125.2(11)
O18 C16 C11 110.9(10)
C16 O18 C19 115.1(9)
O18 C19 H19A 109.5
O18 C19 H19B 109.5
H19A C19 H19B 109.5
O18 C19 H19C 109.5
H19A C19 H19C 109.5
H19B C19 H19C 109.5
C21 N20 C25 116.2(9)
C21 N20 Pd1 128.4(7)
C25 N20 Pd1 115.3(7)
C22 C21 N20 124.2(11)
C22 C21 H21 117.9
N20 C21 H21 117.9
C21 C22 C23 119.2(11)
C21 C22 H22 120.4
C23 C22 H22 120.4
C24 C23 C22 119.5(11)
C24 C23 H23 120.3
C22 C23 H23 120.3
C25 C24 C23 118.0(11)
C25 C24 H24 121.0
C23 C24 H24 121.0
C24 C25 N20 122.8(10)
C24 C25 S26 122.7(9)
N20 C25 S26 114.5(8)
O28 S26 O27 118.6(5)
O28 S26 N29 112.8(5)
O27 S26 N29 107.9(5)
O28 S26 C25 105.6(5)
O27 S26 C25 103.5(5)
N29 S26 C25 107.5(5)
S26 O27 Pd1 104.1(4)
C30 N29 S26 117.9(8)
C30 N29 Pd2 116.3(7)
S26 N29 Pd2 125.5(5)
N29 C30 C33 111.3(9)
N29 C30 C31 106.4(9)
C33 C30 C31 115.0(10)
N29 C30 H30 108.0
C33 C30 H30 108.0
C31 C30 H30 108.0
C37 C31 C38 111.1(10)
C37 C31 C32 108.4(9)
C38 C31 C32 108.6(10)
C37 C31 C30 112.9(10)
C38 C31 C30 107.6(9)
C32 C31 C30 108.1(9)
C31 C32 Pd2 112.3(8)
C31 C32 H32A 109.1
Pd2 C32 H32A 109.1
C31 C32 H32B 109.1
Pd2 C32 H32B 109.1
H32A C32 H32B 107.9
O34 C33 O35 122.8(11)
O34 C33 C30 124.1(11)
O35 C33 C30 113.0(10)
C33 O35 C36 114.3(9)
O35 C36 H36A 109.5
O35 C36 H36B 109.5
H36A C36 H36B 109.5
O35 C36 H36C 109.5
H36A C36 H36C 109.5
H36B C36 H36C 109.5
C31 C37 H37A 109.5
C31 C37 H37B 109.5
H37A C37 H37B 109.5
C31 C37 H37C 109.5
H37A C37 H37C 109.5
H37B C37 H37C 109.5
C31 C38 H38A 109.5
C31 C38 H38B 109.5
H38A C38 H38B 109.5
C31 C38 H38C 109.5
H38A C38 H38C 109.5
H38B C38 H38C 109.5
N69 Pd41 C72 82.0(4)
N69 Pd41 N41 176.3(4)
C72 Pd41 N41 94.4(4)
N69 Pd41 O48 100.6(3)
C72 Pd41 O48 171.7(4)
N41 Pd41 O48 82.9(3)
N69 Pd41 Pd42 77.0(3)
C72 Pd41 Pd42 119.6(3)
N41 Pd41 Pd42 105.1(3)
O48 Pd41 Pd42 68.8(2)
C53 Pd42 N50 79.9(5)
C53 Pd42 N60 96.4(5)
N50 Pd42 N60 176.3(4)
C53 Pd42 O67 175.2(4)
N50 Pd42 O67 104.9(3)
N60 Pd42 O67 78.7(3)
C53 Pd42 Pd41 110.2(4)
N50 Pd42 Pd41 77.0(3)
N60 Pd42 Pd41 104.6(2)
O67 Pd42 Pd41 71.48(17)
C42 N41 C46 115.7(11)
C42 N41 Pd41 129.9(9)
C46 N41 Pd41 113.5(8)
N41 C42 C43 125.3(13)
N41 C42 H42 117.3
C43 C42 H42 117.3
C42 C43 C44 119.2(12)
C42 C43 H43 120.4
C44 C43 H43 120.4
C43 C44 C45 118.4(12)
C43 C44 H44 120.8
C45 C44 H44 120.8
C44 C45 C46 119.4(13)
C44 C45 H45 120.3
C46 C45 H45 120.3
N41 C46 C45 121.6(11)
N41 C46 S47 116.4(9)
C45 C46 S47 121.8(10)
O49 S47 O48 117.2(5)
O49 S47 N50 111.9(5)
O48 S47 N50 106.9(5)
O49 S47 C46 105.8(5)
O48 S47 C46 104.9(5)
N50 S47 C46 109.8(5)
S47 O48 Pd41 102.1(4)
C51 N50 S47 115.8(8)
C51 N50 Pd42 114.9(8)
S47 N50 Pd42 122.3(6)
C52 C51 C54 119.5(12)
C52 C51 N50 107.3(10)
C54 C51 N50 113.5(11)
C52 C51 H51 105.1
C54 C51 H51 105.1
N50 C51 H51 105.1
C51 C52 C53 110.4(11)
C51 C52 C58 112.7(11)
C53 C52 C58 110.9(11)
C51 C52 C59 107.3(12)
C53 C52 C59 109.6(11)
C58 C52 C59 105.9(11)
C52 C53 Pd42 109.7(9)
C52 C53 H53A 109.7
Pd42 C53 H53A 109.7
C52 C53 H53B 109.7
Pd42 C53 H53B 109.7
H53A C53 H53B 108.2
O55 C54 O56 120.8(13)
O55 C54 C51 126.9(13)
O56 C54 C51 112.1(13)
C54 O56 C57 117.5(12)
O56 C57 H57A 109.5
O56 C57 H57B 109.5
H57A C57 H57B 109.5
O56 C57 H57C 109.5
H57A C57 H57C 109.5
H57B C57 H57C 109.5
C52 C58 H58A 109.5
C52 C58 H58B 109.5
H58A C58 H58B 109.5
C52 C58 H58C 109.5
H58A C58 H58C 109.5
H58B C58 H58C 109.5
C52 C59 H59A 109.5
C52 C59 H59B 109.5
H59A C59 H59B 109.5
C52 C59 H59C 109.5
H59A C59 H59C 109.5
H59B C59 H59C 109.5
C61 N60 C65 116.7(10)
C61 N60 Pd42 127.5(8)
C65 N60 Pd42 115.8(7)
N60 C61 C62 122.7(11)
N60 C61 H61 118.6
C62 C61 H61 118.6
C61 C62 C63 121.9(11)
C61 C62 H62 119.0
C63 C62 H62 119.0
C62 C63 C64 115.8(11)
C62 C63 H63 122.1
C64 C63 H63 122.1
C65 C64 C63 119.7(10)
C65 C64 H64 120.2
C63 C64 H64 120.2
C64 C65 N60 123.2(10)
C64 C65 S66 122.4(9)
N60 C65 S66 114.2(8)
O68 S66 O67 117.5(5)
O68 S66 N69 113.5(5)
O67 S66 N69 107.7(5)
O68 S66 C65 104.9(5)
O67 S66 C65 104.4(5)
N69 S66 C65 108.1(5)
S66 O67 Pd42 103.1(4)
C70 N69 S66 116.6(7)
C70 N69 Pd41 114.8(7)
S66 N69 Pd41 126.9(5)
C73 C70 N69 106.8(9)
C73 C70 C71 113.3(10)
N69 C70 C71 105.0(9)
C73 C70 H70 110.5
N69 C70 H70 110.5
C71 C70 H70 110.5
C70 C71 C72 108.3(10)
C70 C71 C78 110.0(10)
C72 C71 C78 109.2(10)
C70 C71 C77 111.9(10)
C72 C71 C77 110.5(10)
C78 C71 C77 106.9(10)
C71 C72 Pd41 111.9(8)
C71 C72 H72A 109.2
Pd41 C72 H72A 109.2
C71 C72 H72B 109.2
Pd41 C72 H72B 109.2
H72A C72 H72B 107.9
O74 C73 O75 121.8(11)
O74 C73 C70 128.8(12)
O75 C73 C70 109.1(10)
C73 O75 C76 113.8(10)
O75 C76 H76A 109.5
O75 C76 H76B 109.5
H76A C76 H76B 109.5
O75 C76 H76C 109.5
H76A C76 H76C 109.5
H76B C76 H76C 109.5
C71 C77 H77A 109.5
C71 C77 H77B 109.5
H77A C77 H77B 109.5
C71 C77 H77C 109.5
H77A C77 H77C 109.5
H77B C77 H77C 109.5
C71 C78 H78A 109.5
C71 C78 H78B 109.5
H78A C78 H78B 109.5
C71 C78 H78C 109.5
H78A C78 H78C 109.5
H78B C78 H78C 109.5
Cl2 C1W Cl1A 107.2(12)
Cl2 C1W Cl1B 117.7(17)
Cl2 C1W H1W1 110.3
Cl1A C1W H1W1 110.3
Cl1B C1W H1W1 128.8
Cl2 C1W H1W2 110.3
Cl1A C1W H1W2 110.3
Cl1B C1W H1W2 70.9
H1W1 C1W H1W2 108.5
Cl2 C1W H1W3 108.0
Cl1A C1W H1W3 75.5
Cl1B C1W H1W3 107.2
H1W2 C1W H1W3 137.0
Cl2 C1W H1W4 108.0
Cl1A C1W H1W4 141.6
Cl1B C1W H1W4 108.1
H1W1 C1W H1W4 70.8
H1W3 C1W H1W4 107.3

loop_
_geom_bond_atom_site_label_1
_geom_bond_atom_site_label_2
_geom_bond_distance
Pd1 C13 1.997(11)
Pd1 N10 2.037(9)
Pd1 N20 2.052(9)
Pd1 O27 2.308(7)
Pd1 Pd2 3.1276(12)
Pd2 N29 2.011(9)
Pd2 C32 2.022(11)
Pd2 N1 2.056(9)
Pd2 O9 2.306(8)
N1 C2 1.347(14)
N1 C6 1.347(14)
C2 C3 1.350(16)
C2 H2 0.9500
C3 C4 1.370(17)
C3 H3 0.9500
C4 C5 1.403(17)
C4 H4 0.9500
C5 C6 1.384(15)
C5 H5 0.9500
C6 S7 1.809(12)
S7 O8 1.425(7)
S7 O9 1.452(8)
S7 N10 1.529(9)
N10 C11 1.517(14)
C11 C16 1.513(16)
C11 C12 1.544(16)
C11 H11 1.0000
C12 C13 1.536(15)
C12 C15 1.541(15)
C12 C14 1.551(16)
C13 H13A 0.9900
C13 H13B 0.9900
C14 H14A 0.9800
C14 H14B 0.9800
C14 H14C 0.9800
C15 H15A 0.9800
C15 H15B 0.9800
C15 H15C 0.9800
C16 O17 1.225(14)
C16 O18 1.328(13)
O18 C19 1.442(14)
C19 H19A 0.9800
C19 H19B 0.9800
C19 H19C 0.9800
N20 C21 1.347(14)
N20 C25 1.385(14)
C21 C22 1.342(15)
C21 H21 0.9500
C22 C23 1.392(15)
C22 H22 0.9500
C23 C24 1.383(16)
C23 H23 0.9500
C24 C25 1.378(14)
C24 H24 0.9500
C25 S26 1.771(11)
S26 O28 1.433(8)
S26 O27 1.451(8)
S26 N29 1.577(9)
N29 C30 1.447(14)
C30 C33 1.528(16)
C30 C31 1.555(17)
C30 H30 1.0000
C31 C37 1.533(15)
C31 C38 1.529(16)
C31 C32 1.543(15)
C32 H32A 0.9900
C32 H32B 0.9900
C33 O34 1.228(14)
C33 O35 1.330(14)
O35 C36 1.457(14)
C36 H36A 0.9800
C36 H36B 0.9800
C36 H36C 0.9800
C37 H37A 0.9800
C37 H37B 0.9800
C37 H37C 0.9800
C38 H38A 0.9800
C38 H38B 0.9800
C38 H38C 0.9800
Pd41 N69 1.992(9)
Pd41 C72 2.001(11)
Pd41 N41 2.034(10)
Pd41 O48 2.309(8)
Pd41 Pd42 3.1373(12)
Pd42 C53 2.004(12)
Pd42 N50 2.041(9)
Pd42 N60 2.072(9)
Pd42 O67 2.341(7)
N41 C42 1.337(14)
N41 C46 1.364(16)
C42 C43 1.362(17)
C42 H42 0.9500
C43 C44 1.363(18)
C43 H43 0.9500
C44 C45 1.378(17)
C44 H44 0.9500
C45 C46 1.408(17)
C45 H45 0.9500
C46 S47 1.767(12)
S47 O49 1.434(8)
S47 O48 1.454(8)
S47 N50 1.594(10)
N50 C51 1.486(15)
C51 C52 1.451(18)
C51 C54 1.471(19)
C51 H51 1.0000
C52 C53 1.474(18)
C52 C58 1.557(17)
C52 C59 1.63(2)
C53 H53A 0.9900
C53 H53B 0.9900
C54 O55 1.196(17)
C54 O56 1.377(16)
O56 C57 1.453(17)
C57 H57A 0.9800
C57 H57B 0.9800
C57 H57C 0.9800
C58 H58A 0.9800
C58 H58B 0.9800
C58 H58C 0.9800
C59 H59A 0.9800
C59 H59B 0.9800
C59 H59C 0.9800
N60 C61 1.351(14)
N60 C65 1.379(14)
C61 C62 1.362(15)
C61 H61 0.9500
C62 C63 1.379(16)
C62 H62 0.9500
C63 C64 1.437(15)
C63 H63 0.9500
C64 C65 1.354(15)
C64 H64 0.9500
C65 S66 1.777(11)
S66 O68 1.454(8)
S66 O67 1.457(8)
S66 N69 1.593(10)
N69 C70 1.505(14)
C70 C73 1.495(17)
C70 C71 1.507(16)
C70 H70 1.0000
C71 C72 1.518(16)
C71 C78 1.520(16)
C71 C77 1.524(16)
C72 H72A 0.9900
C72 H72B 0.9900
C73 O74 1.207(14)
C73 O75 1.369(15)
O75 C76 1.473(14)
C76 H76A 0.9800
C76 H76B 0.9800
C76 H76C 0.9800
C77 H77A 0.9800
C77 H77B 0.9800
C77 H77C 0.9800
C78 H78A 0.9800
C78 H78B 0.9800
C78 H78C 0.9800
C1W Cl2 1.767(19)
C1W Cl1A 1.83(2)
C1W Cl1B 1.89(6)
C1W H1W1 0.9900
C1W H1W2 0.9900
C1W H1W3 0.9900
C1W H1W4 0.9900

loop_
_geom_torsion_atom_site_label_1
_geom_torsion_atom_site_label_2
_geom_torsion_atom_site_label_3
_geom_torsion_atom_site_label_4
_geom_torsion
C13 Pd1 Pd2 N29 -136.0(5)
N10 Pd1 Pd2 N29 151.0(4)
N20 Pd1 Pd2 N29 -31.4(4)
O27 Pd1 Pd2 N29 43.6(3)
C13 Pd1 Pd2 C32 -65.0(5)
N10 Pd1 Pd2 C32 -138.1(5)
N20 Pd1 Pd2 C32 39.6(5)
O27 Pd1 Pd2 C32 114.6(4)
C13 Pd1 Pd2 N1 41.2(5)
N10 Pd1 Pd2 N1 -31.8(4)
N20 Pd1 Pd2 N1 145.9(4)
O27 Pd1 Pd2 N1 -139.1(3)
C13 Pd1 Pd2 O9 114.2(4)
N10 Pd1 Pd2 O9 41.2(3)
N20 Pd1 Pd2 O9 -141.1(3)
O27 Pd1 Pd2 O9 -66.1(3)
C32 Pd2 N1 C2 -8.9(10)
O9 Pd2 N1 C2 158.7(9)
Pd1 Pd2 N1 C2 -134.5(9)
C32 Pd2 N1 C6 171.5(8)
O9 Pd2 N1 C6 -20.9(7)
Pd1 Pd2 N1 C6 45.9(8)
C6 N1 C2 C3 2.2(16)
Pd2 N1 C2 C3 -177.4(8)
N1 C2 C3 C4 -2.4(18)
C2 C3 C4 C5 2.4(18)
C3 C4 C5 C6 -2.2(16)
C2 N1 C6 C5 -2.2(16)
Pd2 N1 C6 C5 177.4(8)
C2 N1 C6 S7 179.9(8)
Pd2 N1 C6 S7 -0.5(10)
C4 C5 C6 N1 2.3(16)
C4 C5 C6 S7 -180.0(8)
N1 C6 S7 O8 158.1(8)
C5 C6 S7 O8 -19.9(10)
N1 C6 S7 O9 35.5(9)
C5 C6 S7 O9 -142.4(9)
N1 C6 S7 N10 -79.0(9)
C5 C6 S7 N10 103.0(9)
O8 S7 O9 Pd2 -160.4(4)
N10 S7 O9 Pd2 69.0(5)
C6 S7 O9 Pd2 -47.0(5)
N29 Pd2 O9 S7 -137.2(4)
C32 Pd2 O9 S7 110.4(16)
N1 Pd2 O9 S7 42.1(4)
Pd1 Pd2 O9 S7 -67.0(4)
O8 S7 N10 C11 47.9(10)
O9 S7 N10 C11 -179.8(8)
C6 S7 N10 C11 -69.2(9)
O8 S7 N10 Pd1 -148.1(6)
O9 S7 N10 Pd1 -15.8(8)
C6 S7 N10 Pd1 94.8(7)
C13 Pd1 N10 C11 12.6(8)
O27 Pd1 N10 C11 -156.0(7)
Pd2 Pd1 N10 C11 137.2(7)
C13 Pd1 N10 S7 -152.1(8)
O27 Pd1 N10 S7 39.3(7)
Pd2 Pd1 N10 S7 -27.5(6)
S7 N10 C11 C16 -104.9(10)
Pd1 N10 C11 C16 89.2(9)
S7 N10 C11 C12 132.1(9)
Pd1 N10 C11 C12 -33.8(11)
C16 C11 C12 C13 -78.0(12)
N10 C11 C12 C13 42.3(12)
C16 C11 C12 C15 42.5(13)
N10 C11 C12 C15 162.8(10)
C16 C11 C12 C14 162.5(9)
N10 C11 C12 C14 -77.2(11)
C15 C12 C13 Pd1 -155.5(8)
C11 C12 C13 Pd1 -34.4(12)
C14 C12 C13 Pd1 84.4(10)
N10 Pd1 C13 C12 12.6(8)
N20 Pd1 C13 C12 -166.2(8)
O27 Pd1 C13 C12 124.2(16)
Pd2 Pd1 C13 C12 -57.5(9)
N10 C11 C16 O17 -39.5(16)
C12 C11 C16 O17 79.3(15)
N10 C11 C16 O18 143.0(9)
C12 C11 C16 O18 -98.3(11)
O17 C16 O18 C19 -1.1(17)
C11 C16 O18 C19 176.5(9)
C13 Pd1 N20 C21 -9.6(10)
O27 Pd1 N20 C21 158.9(10)
Pd2 Pd1 N20 C21 -133.5(9)
C13 Pd1 N20 C25 174.3(8)
O27 Pd1 N20 C25 -17.2(7)
Pd2 Pd1 N20 C25 50.3(7)
C25 N20 C21 C22 3.9(16)
Pd1 N20 C21 C22 -172.2(9)
N20 C21 C22 C23 -3.7(18)
C21 C22 C23 C24 2.4(17)
C22 C23 C24 C25 -1.6(16)
C23 C24 C25 N20 2.0(16)
C23 C24 C25 S26 -179.9(8)
C21 N20 C25 C24 -3.0(15)
Pd1 N20 C25 C24 173.6(8)
C21 N20 C25 S26 178.7(8)
Pd1 N20 C25 S26 -4.7(10)
C24 C25 S26 O28 -14.9(10)
N20 C25 S26 O28 163.4(7)
C24 C25 S26 O27 -140.2(9)
N20 C25 S26 O27 38.1(9)
C24 C25 S26 N29 105.8(9)
N20 C25 S26 N29 -75.9(9)
O28 S26 O27 Pd1 -163.0(4)
N29 S26 O27 Pd1 67.2(5)
C25 S26 O27 Pd1 -46.5(5)
C13 Pd1 O27 S26 110.6(18)
N10 Pd1 O27 S26 -139.6(4)
N20 Pd1 O27 S26 39.5(4)
Pd2 Pd1 O27 S26 -67.9(4)
O28 S26 N29 C30 41.6(9)
O27 S26 N29 C30 174.6(8)
C25 S26 N29 C30 -74.3(9)
O28 S26 N29 Pd2 -144.5(6)
O27 S26 N29 Pd2 -11.5(7)
C25 S26 N29 Pd2 99.5(7)
C32 Pd2 N29 C30 16.1(8)
O9 Pd2 N29 C30 -151.5(7)
Pd1 Pd2 N29 C30 142.5(8)
C32 Pd2 N29 S26 -157.9(7)
O9 Pd2 N29 S26 34.6(7)
Pd1 Pd2 N29 S26 -31.4(5)
S26 N29 C30 C33 -95.7(10)
Pd2 N29 C30 C33 89.8(10)
S26 N29 C30 C31 138.3(8)
Pd2 N29 C30 C31 -36.1(10)
N29 C30 C31 C37 161.0(9)
C33 C30 C31 C37 37.4(13)
N29 C30 C31 C38 -76.0(11)
C33 C30 C31 C38 160.4(10)
N29 C30 C31 C32 41.1(12)
C33 C30 C31 C32 -82.5(12)
C37 C31 C32 Pd2 -153.0(8)
C38 C31 C32 Pd2 86.2(10)
C30 C31 C32 Pd2 -30.3(11)
N29 Pd2 C32 C31 9.2(8)
N1 Pd2 C32 C31 -169.6(8)
O9 Pd2 C32 C31 123.9(15)
Pd1 Pd2 C32 C31 -59.0(9)
N29 C30 C33 O34 129.1(13)
C31 C30 C33 O34 -109.8(13)
N29 C30 C33 O35 -47.0(14)
C31 C30 C33 O35 74.0(13)
O34 C33 O35 C36 -6.5(17)
C30 C33 O35 C36 169.7(10)
N69 Pd41 Pd42 C53 -133.3(5)
C72 Pd41 Pd42 C53 -60.5(5)
N41 Pd41 Pd42 C53 43.6(5)
O48 Pd41 Pd42 C53 119.6(5)
N69 Pd41 Pd42 N50 152.8(4)
C72 Pd41 Pd42 N50 -134.4(5)
N41 Pd41 Pd42 N50 -30.3(4)
O48 Pd41 Pd42 N50 45.7(3)
N69 Pd41 Pd42 N60 -30.6(4)
C72 Pd41 Pd42 N60 42.2(4)
N41 Pd41 Pd42 N60 146.3(4)
O48 Pd41 Pd42 N60 -137.7(3)
N69 Pd41 Pd42 O67 41.9(3)
C72 Pd41 Pd42 O67 114.7(4)
N41 Pd41 Pd42 O67 -141.2(3)
O48 Pd41 Pd42 O67 -65.2(3)
C72 Pd41 N41 C42 -19.6(12)
O48 Pd41 N41 C42 152.5(12)
Pd42 Pd41 N41 C42 -141.8(11)
C72 Pd41 N41 C46 172.1(8)
O48 Pd41 N41 C46 -15.8(8)
Pd42 Pd41 N41 C46 49.8(8)
C46 N41 C42 C43 -4(2)
Pd41 N41 C42 C43 -171.9(9)
N41 C42 C43 C44 3(2)
C42 C43 C44 C45 1.4(19)
C43 C44 C45 C46 -5.4(18)
C42 N41 C46 C45 -0.6(17)
Pd41 N41 C46 C45 169.5(9)
C42 N41 C46 S47 -175.8(9)
Pd41 N41 C46 S47 -5.7(11)
C44 C45 C46 N41 5.1(18)
C44 C45 C46 S47 -179.9(9)
N41 C46 S47 O49 162.7(9)
C45 C46 S47 O49 -12.5(12)
N41 C46 S47 O48 38.2(10)
C45 C46 S47 O48 -137.0(10)
N41 C46 S47 N50 -76.3(10)
C45 C46 S47 N50 108.5(11)
O49 S47 O48 Pd41 -161.0(4)
N50 S47 O48 Pd41 72.5(5)
C46 S47 O48 Pd41 -44.1(5)
N69 Pd41 O48 S47 -143.4(4)
N41 Pd41 O48 S47 37.3(5)
Pd42 Pd41 O48 S47 -72.0(4)
O49 S47 N50 C51 66.5(10)
O48 S47 N50 C51 -163.9(8)
C46 S47 N50 C51 -50.6(10)
O49 S47 N50 Pd42 -144.3(6)
O48 S47 N50 Pd42 -14.7(7)
C46 S47 N50 Pd42 98.5(7)
C53 Pd42 N50 C51 5.0(9)
O67 Pd42 N50 C51 -174.8(8)
Pd41 Pd42 N50 C51 118.7(8)
C53 Pd42 N50 S47 -144.4(7)
O67 Pd42 N50 S47 35.8(7)
Pd41 Pd42 N50 S47 -30.7(5)
S47 N50 C51 C52 169.7(9)
Pd42 N50 C51 C52 18.2(13)
S47 N50 C51 C54 -56.1(14)
Pd42 N50 C51 C54 152.4(10)
C54 C51 C52 C53 -171.7(12)
N50 C51 C52 C53 -40.8(15)
C54 C51 C52 C58 63.7(17)
N50 C51 C52 C58 -165.4(11)
C54 C51 C52 C59 -52.4(16)
N50 C51 C52 C59 78.5(12)
C51 C52 C53 Pd42 46.4(14)
C58 C52 C53 Pd42 172.0(9)
C59 C52 C53 Pd42 -71.5(11)
N50 Pd42 C53 C52 -27.2(10)
N60 Pd42 C53 C52 152.7(10)
Pd41 Pd42 C53 C52 -99.1(10)
C52 C51 C54 O55 66(2)
N50 C51 C54 O55 -62(2)
C52 C51 C54 O56 -108.7(15)
N50 C51 C54 O56 123.2(12)
O55 C54 O56 C57 7(2)
C51 C54 O56 C57 -177.1(12)
C53 Pd42 N60 C61 -21.8(10)
O67 Pd42 N60 C61 158.1(9)
Pd41 Pd42 N60 C61 -134.7(8)
C53 Pd42 N60 C65 154.8(8)
O67 Pd42 N60 C65 -25.4(7)
Pd41 Pd42 N60 C65 41.9(7)
C65 N60 C61 C62 0.7(15)
Pd42 N60 C61 C62 177.2(8)
N60 C61 C62 C63 -0.4(17)
C61 C62 C63 C64 0.6(16)
C62 C63 C64 C65 -1.1(15)
C63 C64 C65 N60 1.5(16)
C63 C64 C65 S66 177.4(8)
C61 N60 C65 C64 -1.3(15)
Pd42 N60 C65 C64 -178.2(8)
C61 N60 C65 S66 -177.5(7)
Pd42 N60 C65 S66 5.6(10)
C64 C65 S66 O68 -20.0(10)
N60 C65 S66 O68 156.2(8)
C64 C65 S66 O67 -144.2(9)
N60 C65 S66 O67 32.1(9)
C64 C65 S66 N69 101.4(9)
N60 C65 S66 N69 -82.4(9)
O68 S66 O67 Pd42 -162.4(4)
N69 S66 O67 Pd42 67.9(5)
C65 S66 O67 Pd42 -46.8(5)
N50 Pd42 O67 S66 -137.0(4)
N60 Pd42 O67 S66 43.2(4)
Pd41 Pd42 O67 S66 -66.6(3)
O68 S66 N69 C70 48.1(9)
O67 S66 N69 C70 180.0(7)
C65 S66 N69 C70 -67.8(9)
O68 S66 N69 Pd41 -147.7(6)
O67 S66 N69 Pd41 -15.9(8)
C65 S66 N69 Pd41 96.3(7)
C72 Pd41 N69 C70 13.3(7)
O48 Pd41 N69 C70 -158.7(7)
Pd42 Pd41 N69 C70 136.2(7)
C72 Pd41 N69 S66 -151.1(7)
O48 Pd41 N69 S66 36.9(7)
Pd42 Pd41 N69 S66 -28.2(6)
S66 N69 C70 C73 -109.2(9)
Pd41 N69 C70 C73 84.7(9)
S66 N69 C70 C71 130.2(9)
Pd41 N69 C70 C71 -35.9(10)
C73 C70 C71 C72 -71.3(13)
N69 C70 C71 C72 44.9(12)
C73 C70 C71 C78 169.4(10)
N69 C70 C71 C78 -74.4(12)
C73 C70 C71 C77 50.7(14)
N69 C70 C71 C77 166.9(9)
C70 C71 C72 Pd41 -36.8(11)
C78 C71 C72 Pd41 82.9(10)
C77 C71 C72 Pd41 -159.7(8)
N69 Pd41 C72 C71 13.3(8)
N41 Pd41 C72 C71 -167.0(8)
Pd42 Pd41 C72 C71 -56.8(9)
N69 C70 C73 O74 -37.3(17)
C71 C70 C73 O74 77.8(16)
N69 C70 C73 O75 148.0(10)
C71 C70 C73 O75 -96.8(12)
O74 C73 O75 C76 -2.9(17)
C70 C73 O75 C76 172.2(10)
